data_1540193
loop_
_publ_author_name
'Weetman, Catherine'
'Anker, Mathew D.'
'Arrowsmith, Merle'
'Hill, Michael S.'
'Kociok-K\"ohn, Gabriele'
'Liptrot, David J.'
'Mahon, Mary F.'

_publ_section_title
;
 Magnesium-catalysed nitrile hydroboration
;
_journal_issue 1
_journal_name_full 'Chem. Sci.'
_journal_page_first 628
_journal_paper_doi 10.1039/C5SC03114A
_journal_volume 7
_journal_year 2016
_chemical_formula_moiety 'C92 H117 B Mg2 N6 O2, C7 H8, 0.5(C6 H14)'
_chemical_formula_sum 'C102 H132 B Mg2 N6 O2'
_chemical_formula_weight 1533.57
_chemical_name_systematic
;
 ?
;
_space_group_IT_number 9
_symmetry_cell_setting monoclinic
_symmetry_space_group_name_Hall 'C -2yc'
_symmetry_space_group_name_H-M 'C 1 c 1'
_atom_sites_solution_hydrogens geom
_atom_sites_solution_primary direct
_atom_sites_solution_secondary difmap
_audit_creation_method SHELXL-97
_audit_update_record
;
2015-08-21 deposited with the CCDC.
2015-10-20 downloaded from the CCDC.
;
_cell_angle_alpha 90.00
_cell_angle_beta 102.622(2)
_cell_angle_gamma 90.00
_cell_formula_units_Z 4
_cell_length_a 12.3279(5)
_cell_length_b 30.1877(9)
_cell_length_c 26.5175(11)
_cell_measurement_reflns_used 86710
_cell_measurement_temperature 150(2)
_cell_measurement_theta_max 25.028
_cell_measurement_theta_min 2.910
_cell_volume 9630.0(6)
_computing_cell_refinement 'HKL Scalepack (Otwinowski & Minor, 1997)'
_computing_data_collection 'Collect (Nonius BV, 1997-2000)'
_computing_data_reduction
;
 DENZO-SCALEPACK Z. Otwinowski and W. Minor, " 
 Processing of X-ray Diffraction Data Collected in Oscillation Mode ", 
 Methods in Enzymology, Volume 276: Macromolecular Crystallography, 
 part A, p.307-326, 1997,C.W. Carter, Jr. & R. M. Sweet, Eds., Academic Press.
;
_computing_molecular_graphics 'ORTEP3 for Windows - Farrugia, L. J. J. Appl. Crystallogr. 1997, 30, 565'
_computing_publication_material
;
 'WinGX publication routines, Farrugia, 
 L. J., J. Appl. Crystallogr., 1999, 32, 837-838
;
_computing_structure_refinement
;
 SHELXL97 -Program for Crystal Structure Analysis (Release 97-2). 
 Sheldrick, G.M., Instit\"ut f\"ur Anorganische Chemie der Universit\"at, 
 Tammanstrasse 4, D-3400 G\"ottingen, Germany, 1998 
;
_computing_structure_solution
; 
 SIR97- Altomare A., Burla M.C., Camalli M., Cascarano G.L., Giacovazzo C. , 
 Guagliardi A., Moliterni A.G.G., Polidori G.,Spagna R. 
 (1999) J. Appl. Cryst. 32, 115-119
;
_diffrn_ambient_temperature 150(2)
_diffrn_measured_fraction_theta_full 0.988
_diffrn_measured_fraction_theta_max 0.988
_diffrn_measurement_device_type 'Nonius Kappa CCD'
_diffrn_measurement_method '394 0.7 degree images with \w scans'
_diffrn_radiation_monochromator graphite
_diffrn_radiation_source 'fine-focus sealed tube'
_diffrn_radiation_type MoK\a
_diffrn_radiation_wavelength 0.71073
_diffrn_reflns_av_R_equivalents 0.1401
_diffrn_reflns_av_sigmaI/netI 0.1614
_diffrn_reflns_limit_h_max 14
_diffrn_reflns_limit_h_min -14
_diffrn_reflns_limit_k_max 35
_diffrn_reflns_limit_k_min -35
_diffrn_reflns_limit_l_max 31
_diffrn_reflns_limit_l_min -31
_diffrn_reflns_number 35062
_diffrn_reflns_theta_full 24.97
_diffrn_reflns_theta_max 24.97
_diffrn_reflns_theta_min 3.65
_diffrn_standards_decay_% 0
_diffrn_standards_number 0
_exptl_absorpt_coefficient_mu 0.074
_exptl_absorpt_correction_T_max 0.9905
_exptl_absorpt_correction_T_min 0.9782
_exptl_absorpt_correction_type multi-scan
_exptl_absorpt_process_details
;
 multi-scan from symmetry-related measurements 
 Sortav (Blessing 1995)
;
_exptl_crystal_colour colourless
_exptl_crystal_density_diffrn 1.058
_exptl_crystal_density_method 'not measured'
_exptl_crystal_description block
_exptl_crystal_F_000 3324
_exptl_crystal_size_max 0.30
_exptl_crystal_size_mid 0.23
_exptl_crystal_size_min 0.13
_refine_diff_density_max 0.301
_refine_diff_density_min -0.274
_refine_diff_density_rms 0.057
_refine_ls_abs_structure_details 'Flack H D (1983), Acta Cryst. A39, 876-881'
_refine_ls_abs_structure_Flack 0.0(3)
_refine_ls_extinction_coef 0.0047(4)
_refine_ls_extinction_expression Fc^*^=kFc[1+0.001xFc^2^\l^3^/sin(2\q)]^-1/4^
_refine_ls_extinction_method SHELXL
_refine_ls_goodness_of_fit_ref 1.015
_refine_ls_hydrogen_treatment constr
_refine_ls_matrix_type full
_refine_ls_number_parameters 1061
_refine_ls_number_reflns 14729
_refine_ls_number_restraints 54
_refine_ls_restrained_S_all 1.017
_refine_ls_R_factor_all 0.1638
_refine_ls_R_factor_gt 0.0804
_refine_ls_shift/su_max 0.001
_refine_ls_shift/su_mean 0.000
_refine_ls_structure_factor_coef Fsqd
_refine_ls_weighting_details 'calc w=1/[\s^2^(Fo^2^)+(0.1038P)^2^+1.5762P] where P=(Fo^2^+2Fc^2^)/3'
_refine_ls_weighting_scheme calc
_refine_ls_wR_factor_gt 0.1714
_refine_ls_wR_factor_ref 0.2110
_reflns_number_gt 8407
_reflns_number_total 14729
_reflns_threshold_expression >2sigma(I)
_cod_data_source_file c5sc03114a2.cif
_cod_data_source_block h12msh38
_cod_depositor_comments 'Adding full bibliography for 1540189--1540193.cif.'
_cod_original_sg_symbol_H-M 'C c'
_cod_database_code 1540193

loop_
_symmetry_equiv_pos_as_xyz
'x, y, z'
'x, -y, z+1/2'
'x+1/2, y+1/2, z'
'x+1/2, -y+1/2, z+1/2'

loop_
_atom_site_label
_atom_site_type_symbol
_atom_site_fract_x
_atom_site_fract_y
_atom_site_fract_z
_atom_site_U_iso_or_equiv
_atom_site_adp_type
_atom_site_occupancy
_atom_site_symmetry_multiplicity
_atom_site_calc_flag
_atom_site_refinement_flags
_atom_site_disorder_assembly
_atom_site_disorder_group
Mg1 Mg 0.44245(15) 0.33302(5) 0.59824(7) 0.0373(5) Uani 1 1 d . . .
Mg2 Mg 0.32953(14) 0.52920(5) 0.61422(7) 0.0347(4) Uani 1 1 d . . .
N1 N 0.3426(4) 0.27957(13) 0.57705(19) 0.0413(12) Uani 1 1 d . . .
N2 N 0.5748(4) 0.30539(13) 0.57397(18) 0.0390(11) Uani 1 1 d . . .
N3 N 0.1811(4) 0.56017(13) 0.60512(17) 0.0340(11) Uani 1 1 d . . .
N4 N 0.4138(4) 0.58666(13) 0.60821(18) 0.0386(11) Uani 1 1 d . . .
N5 N 0.4799(4) 0.33280(15) 0.6754(2) 0.0486(13) Uani 1 1 d . . .
N6 N 0.3691(4) 0.51260(15) 0.6937(2) 0.0449(12) Uani 1 1 d . . .
O1 O 0.3963(3) 0.39481(11) 0.58105(15) 0.0483(10) Uani 1 1 d . . .
O2 O 0.3562(4) 0.47071(11) 0.58787(17) 0.0519(11) Uani 1 1 d . . .
C1 C 0.3935(5) 0.24142(17) 0.5928(2) 0.0420(14) Uani 1 1 d . . .
C2 C 0.3278(5) 0.20099(17) 0.6037(3) 0.0517(16) Uani 1 1 d . . .
H2A H 0.3717 0.1741 0.6021 0.078 Uiso 1 1 calc R . .
H2B H 0.2579 0.1992 0.5777 0.078 Uiso 1 1 calc R . .
H2C H 0.3118 0.2036 0.6381 0.078 Uiso 1 1 calc R . .
C3 C 0.5099(5) 0.23686(17) 0.6033(2) 0.0456(15) Uani 1 1 d . . .
H3 H 0.5373 0.2114 0.6230 0.055 Uiso 1 1 calc R . .
C4 C 0.5928(5) 0.26341(17) 0.5897(2) 0.0430(15) Uani 1 1 d . . .
C5 C 0.7047(6) 0.2427(2) 0.5955(3) 0.061(2) Uani 1 1 d . . .
H5A H 0.6962 0.2119 0.5835 0.092 Uiso 1 1 calc R . .
H5B H 0.7434 0.2433 0.6320 0.092 Uiso 1 1 calc R . .
H5C H 0.7481 0.2592 0.5749 0.092 Uiso 1 1 calc R . .
C6 C 0.2220(5) 0.27813(17) 0.5593(3) 0.0436(15) Uani 1 1 d . . .
C7 C 0.1766(6) 0.27283(18) 0.5062(3) 0.0539(17) Uani 1 1 d . . .
C8 C 0.2498(6) 0.2660(2) 0.4680(3) 0.0567(17) Uani 1 1 d . . .
H8 H 0.3201 0.2830 0.4807 0.068 Uiso 1 1 calc R . .
C9 C 0.2814(8) 0.2162(2) 0.4661(3) 0.083(2) Uani 1 1 d . . .
H9A H 0.3316 0.2123 0.4425 0.125 Uiso 1 1 calc R . .
H9B H 0.2139 0.1986 0.4539 0.125 Uiso 1 1 calc R . .
H9C H 0.3185 0.2063 0.5008 0.125 Uiso 1 1 calc R . .
C10 C 0.1984(7) 0.2824(3) 0.4142(3) 0.088(3) Uani 1 1 d . . .
H10A H 0.2519 0.2790 0.3920 0.132 Uiso 1 1 calc R . .
H10B H 0.1788 0.3138 0.4158 0.132 Uiso 1 1 calc R . .
H10C H 0.1314 0.2652 0.4000 0.132 Uiso 1 1 calc R . .
C11 C 0.0600(6) 0.2731(2) 0.4901(3) 0.0631(19) Uani 1 1 d . . .
H11 H 0.0266 0.2697 0.4545 0.076 Uiso 1 1 calc R . .
C12 C -0.0067(6) 0.2784(2) 0.5255(3) 0.070(2) Uani 1 1 d . . .
H12 H -0.0852 0.2777 0.5140 0.084 Uiso 1 1 calc R . .
C13 C 0.0380(5) 0.2844(2) 0.5760(3) 0.0576(18) Uani 1 1 d . . .
H13 H -0.0095 0.2893 0.5992 0.069 Uiso 1 1 calc R . .
C14 C 0.1534(5) 0.28359(18) 0.5949(3) 0.0454(15) Uani 1 1 d . . .
C15 C 0.2015(6) 0.28936(19) 0.6527(3) 0.0543(17) Uani 1 1 d . . .
H15 H 0.2824 0.2818 0.6597 0.065 Uiso 1 1 calc R . .
C16 C 0.1904(7) 0.3379(2) 0.6672(3) 0.076(2) Uani 1 1 d . . .
H16A H 0.2273 0.3425 0.7035 0.114 Uiso 1 1 calc R . .
H16B H 0.1115 0.3456 0.6622 0.114 Uiso 1 1 calc R . .
H16C H 0.2253 0.3568 0.6452 0.114 Uiso 1 1 calc R . .
C17 C 0.1461(6) 0.2592(3) 0.6856(3) 0.078(2) Uani 1 1 d . . .
H17A H 0.1779 0.2648 0.7222 0.117 Uiso 1 1 calc R . .
H17B H 0.1585 0.2282 0.6774 0.117 Uiso 1 1 calc R . .
H17C H 0.0660 0.2653 0.6782 0.117 Uiso 1 1 calc R . .
C18 C 0.6569(5) 0.32744(16) 0.5515(2) 0.0399(14) Uani 1 1 d . . .
C19 C 0.7359(6) 0.35437(18) 0.5830(3) 0.0523(17) Uani 1 1 d . . .
C20 C 0.7435(7) 0.3608(3) 0.6406(3) 0.075(2) Uani 1 1 d . . .
H20 H 0.6780 0.3461 0.6501 0.090 Uiso 1 1 calc R . .
C21 C 0.8525(12) 0.3404(3) 0.6746(4) 0.130(4) Uani 1 1 d . . .
H21A H 0.8357 0.3270 0.7057 0.194 Uiso 1 1 calc R . .
H21B H 0.9081 0.3639 0.6846 0.194 Uiso 1 1 calc R . .
H21C H 0.8816 0.3177 0.6548 0.194 Uiso 1 1 calc R . .
C22 C 0.7433(7) 0.4094(2) 0.6549(3) 0.079(2) Uani 1 1 d . . .
H22A H 0.7444 0.4123 0.6919 0.118 Uiso 1 1 calc R . .
H22B H 0.6762 0.4236 0.6348 0.118 Uiso 1 1 calc R . .
H22C H 0.8092 0.4239 0.6474 0.118 Uiso 1 1 calc R . .
C23 C 0.8139(6) 0.3761(2) 0.5597(3) 0.067(2) Uani 1 1 d . . .
H23 H 0.8681 0.3948 0.5800 0.080 Uiso 1 1 calc R . .
C24 C 0.8130(6) 0.3706(2) 0.5087(3) 0.0616(19) Uani 1 1 d . . .
H24 H 0.8678 0.3846 0.4940 0.074 Uiso 1 1 calc R . .
C25 C 0.7329(6) 0.3450(2) 0.4789(3) 0.060(2) Uani 1 1 d . . .
H25 H 0.7314 0.3425 0.4430 0.072 Uiso 1 1 calc R . .
C26 C 0.6531(5) 0.32236(19) 0.4987(3) 0.0512(17) Uani 1 1 d . . .
C27 C 0.5713(6) 0.2917(2) 0.4652(3) 0.0635(19) Uani 1 1 d . . .
H27 H 0.5130 0.2842 0.4848 0.076 Uiso 1 1 calc R . .
C28 C 0.6271(9) 0.2482(2) 0.4552(4) 0.099(3) Uani 1 1 d . . .
H28A H 0.5717 0.2285 0.4345 0.149 Uiso 1 1 calc R . .
H28B H 0.6597 0.2339 0.4882 0.149 Uiso 1 1 calc R . .
H28C H 0.6857 0.2544 0.4364 0.149 Uiso 1 1 calc R . .
C29 C 0.5129(7) 0.3115(3) 0.4143(3) 0.080(2) Uani 1 1 d . . .
H29A H 0.4501 0.2926 0.3983 0.120 Uiso 1 1 calc R . .
H29B H 0.5650 0.3136 0.3913 0.120 Uiso 1 1 calc R . .
H29C H 0.4855 0.3411 0.4201 0.120 Uiso 1 1 calc R . .
C30 C 0.4960(5) 0.33066(17) 0.7211(3) 0.0455(15) Uani 1 1 d . . .
C31 C 0.5130(5) 0.32983(19) 0.7749(2) 0.0506(16) Uani 1 1 d . . .
C32 C 0.4565(5) 0.2946(2) 0.7972(2) 0.0490(15) Uani 1 1 d . . .
C33 C 0.4336(6) 0.2540(2) 0.7719(3) 0.068(2) Uani 1 1 d . . .
H33 H 0.4549 0.2494 0.7400 0.082 Uiso 1 1 calc R . .
C34 C 0.3800(7) 0.2201(3) 0.7927(4) 0.084(2) Uani 1 1 d . . .
H34 H 0.3653 0.1926 0.7751 0.101 Uiso 1 1 calc R . .
C35 C 0.3483(7) 0.2267(3) 0.8393(4) 0.088(3) Uani 1 1 d . . .
H35 H 0.3132 0.2035 0.8539 0.106 Uiso 1 1 calc R . .
C36 C 0.3675(7) 0.2661(3) 0.8638(3) 0.079(2) Uani 1 1 d . . .
H36 H 0.3445 0.2707 0.8954 0.095 Uiso 1 1 calc R . .
C37 C 0.4203(6) 0.2997(3) 0.8433(3) 0.0669(19) Uani 1 1 d . . .
H37 H 0.4324 0.3272 0.8610 0.080 Uiso 1 1 calc R . .
C38 C 0.5933(5) 0.36079(19) 0.8034(2) 0.0490(15) Uani 1 1 d . . .
C39 C 0.6400(6) 0.3575(2) 0.8567(3) 0.0624(18) Uani 1 1 d . . .
H39 H 0.6138 0.3351 0.8761 0.075 Uiso 1 1 calc R . .
C40 C 0.7224(6) 0.3857(2) 0.8817(3) 0.068(2) Uani 1 1 d . . .
H40 H 0.7520 0.3821 0.9177 0.081 Uiso 1 1 calc R . .
C41 C 0.7620(6) 0.4186(3) 0.8555(3) 0.070(2) Uani 1 1 d . . .
H41 H 0.8187 0.4379 0.8732 0.084 Uiso 1 1 calc R . .
C42 C 0.7198(6) 0.4239(2) 0.8031(3) 0.0589(17) Uani 1 1 d . . .
H42 H 0.7481 0.4465 0.7846 0.071 Uiso 1 1 calc R . .
C43 C 0.6356(5) 0.39599(19) 0.7776(3) 0.0492(15) Uani 1 1 d . . .
H43 H 0.6056 0.4006 0.7418 0.059 Uiso 1 1 calc R . .
B1 B 0.3997(6) 0.43059(19) 0.6221(3) 0.0442(17) Uani 1 1 d . . .
H44A H 0.4762 0.4356 0.6423 0.053 Uiso 1 1 calc R . .
H44B H 0.3505 0.4232 0.6458 0.053 Uiso 1 1 calc R . .
C44 C 0.3397(9) 0.4126(2) 0.5313(3) 0.099(3) Uani 1 1 d . . .
C45 C 0.3631(7) 0.3857(2) 0.4889(3) 0.072(2) Uani 1 1 d . . .
H45A H 0.3460 0.4029 0.4568 0.108 Uiso 1 1 calc R . .
H45B H 0.3171 0.3589 0.4850 0.108 Uiso 1 1 calc R . .
H45C H 0.4418 0.3774 0.4967 0.108 Uiso 1 1 calc R . .
C46 C 0.1995(7) 0.4091(4) 0.5298(4) 0.109(3) Uani 1 1 d . . .
H46A H 0.1571 0.4193 0.4962 0.163 Uiso 1 1 calc R . .
H46B H 0.1817 0.4276 0.5573 0.163 Uiso 1 1 calc R . .
H46C H 0.1799 0.3782 0.5352 0.163 Uiso 1 1 calc R . .
C47 C 0.3577(10) 0.4596(2) 0.5358(3) 0.107(4) Uani 1 1 d . . .
C48 C 0.4905(9) 0.4629(4) 0.5298(4) 0.126(4) Uani 1 1 d . . .
H48A H 0.4957 0.4529 0.4953 0.189 Uiso 1 1 calc R . .
H48B H 0.5372 0.4441 0.5559 0.189 Uiso 1 1 calc R . .
H48C H 0.5159 0.4937 0.5348 0.189 Uiso 1 1 calc R . .
C49 C 0.2853(7) 0.4904(2) 0.4989(3) 0.073(2) Uani 1 1 d . . .
H49A H 0.2750 0.4787 0.4637 0.110 Uiso 1 1 calc R . .
H49B H 0.3205 0.5196 0.5007 0.110 Uiso 1 1 calc R . .
H49C H 0.2128 0.4930 0.5082 0.110 Uiso 1 1 calc R . .
C50 C 0.1837(5) 0.59766(17) 0.6314(2) 0.0399(14) Uani 1 1 d . . .
C51 C 0.0797(5) 0.61374(18) 0.6473(3) 0.0492(16) Uani 1 1 d . . .
H51A H 0.0918 0.6439 0.6611 0.074 Uiso 1 1 calc R . .
H51B H 0.0627 0.5940 0.6739 0.074 Uiso 1 1 calc R . .
H51C H 0.0174 0.6137 0.6172 0.074 Uiso 1 1 calc R . .
C52 C 0.2786(5) 0.62383(16) 0.6466(2) 0.0393(14) Uani 1 1 d . . .
H52 H 0.2733 0.6464 0.6709 0.047 Uiso 1 1 calc R . .
C53 C 0.3818(5) 0.62164(16) 0.6312(2) 0.0401(14) Uani 1 1 d . . .
C54 C 0.4564(5) 0.66211(17) 0.6438(3) 0.0540(17) Uani 1 1 d . . .
H54A H 0.4103 0.6887 0.6429 0.081 Uiso 1 1 calc R . .
H54B H 0.5029 0.6649 0.6184 0.081 Uiso 1 1 calc R . .
H54C H 0.5039 0.6588 0.6784 0.081 Uiso 1 1 calc R . .
C55 C 0.0738(5) 0.54156(15) 0.5800(2) 0.0353(13) Uani 1 1 d . . .
C56 C 0.0208(5) 0.51157(17) 0.6064(2) 0.0422(14) Uani 1 1 d . . .
C57 C 0.0641(5) 0.49916(18) 0.6628(2) 0.0422(14) Uani 1 1 d . . .
H57 H 0.1304 0.5180 0.6770 0.051 Uiso 1 1 calc R . .
C58 C -0.0205(5) 0.5064(2) 0.6955(3) 0.0532(16) Uani 1 1 d . . .
H58A H 0.0134 0.5000 0.7317 0.080 Uiso 1 1 calc R . .
H58B H -0.0840 0.4866 0.6837 0.080 Uiso 1 1 calc R . .
H58C H -0.0459 0.5372 0.6922 0.080 Uiso 1 1 calc R . .
C59 C 0.1014(6) 0.45010(19) 0.6668(3) 0.0546(17) Uani 1 1 d . . .
H59A H 0.1295 0.4423 0.7032 0.082 Uiso 1 1 calc R . .
H59B H 0.1604 0.4458 0.6478 0.082 Uiso 1 1 calc R . .
H59C H 0.0380 0.4311 0.6520 0.082 Uiso 1 1 calc R . .
C60 C -0.0773(5) 0.4918(2) 0.5790(3) 0.0528(17) Uani 1 1 d . . .
H60 H -0.1151 0.4713 0.5962 0.063 Uiso 1 1 calc R . .
C61 C -0.1202(5) 0.5013(2) 0.5279(3) 0.0546(17) Uani 1 1 d . . .
H61 H -0.1863 0.4871 0.5100 0.066 Uiso 1 1 calc R . .
C62 C -0.0668(5) 0.53140(19) 0.5026(3) 0.0501(16) Uani 1 1 d . . .
H62 H -0.0964 0.5378 0.4671 0.060 Uiso 1 1 calc R . .
C63 C 0.0299(5) 0.55263(17) 0.5283(2) 0.0414(14) Uani 1 1 d . . .
C64 C 0.0848(6) 0.5880(2) 0.5015(3) 0.0548(17) Uani 1 1 d . . .
H64 H 0.1643 0.5906 0.5202 0.066 Uiso 1 1 calc R . .
C65 C 0.0825(7) 0.5780(3) 0.4448(3) 0.076(2) Uani 1 1 d . . .
H65A H 0.1313 0.5988 0.4320 0.114 Uiso 1 1 calc R . .
H65B H 0.0063 0.5811 0.4244 0.114 Uiso 1 1 calc R . .
H65C H 0.1083 0.5476 0.4417 0.114 Uiso 1 1 calc R . .
C66 C 0.0292(8) 0.6331(2) 0.5043(4) 0.082(2) Uani 1 1 d . . .
H66A H 0.0682 0.6557 0.4885 0.123 Uiso 1 1 calc R . .
H66B H 0.0325 0.6407 0.5405 0.123 Uiso 1 1 calc R . .
H66C H -0.0486 0.6316 0.4855 0.123 Uiso 1 1 calc R . .
C67 C 0.5174(5) 0.58923(17) 0.5908(3) 0.0453(16) Uani 1 1 d . . .
C68 C 0.5145(6) 0.59941(18) 0.5387(3) 0.0550(19) Uani 1 1 d . . .
C69 C 0.4068(6) 0.6097(2) 0.5005(3) 0.0580(18) Uani 1 1 d . . .
H69 H 0.3459 0.5947 0.5134 0.070 Uiso 1 1 calc R . .
C70 C 0.4022(7) 0.5922(3) 0.4459(3) 0.078(2) Uani 1 1 d . . .
H70A H 0.3299 0.5995 0.4236 0.117 Uiso 1 1 calc R . .
H70B H 0.4124 0.5600 0.4471 0.117 Uiso 1 1 calc R . .
H70C H 0.4615 0.6060 0.4319 0.117 Uiso 1 1 calc R . .
C71 C 0.3824(8) 0.6598(2) 0.4995(4) 0.086(2) Uani 1 1 d . . .
H71A H 0.3134 0.6659 0.4741 0.129 Uiso 1 1 calc R . .
H71B H 0.4439 0.6759 0.4900 0.129 Uiso 1 1 calc R . .
H71C H 0.3744 0.6694 0.5338 0.129 Uiso 1 1 calc R . .
C72 C 0.6170(7) 0.5997(2) 0.5231(3) 0.069(2) Uani 1 1 d . . .
H72 H 0.6178 0.6064 0.4882 0.082 Uiso 1 1 calc R . .
C73 C 0.7151(6) 0.5905(2) 0.5569(4) 0.071(2) Uani 1 1 d . . .
H73 H 0.7829 0.5905 0.5454 0.085 Uiso 1 1 calc R . .
C74 C 0.7151(6) 0.5812(2) 0.6074(3) 0.064(2) Uani 1 1 d . . .
H74 H 0.7839 0.5750 0.6305 0.077 Uiso 1 1 calc R . .
C75 C 0.6188(5) 0.58052(17) 0.6261(3) 0.0511(17) Uani 1 1 d . . .
C76 C 0.6241(5) 0.57093(19) 0.6829(3) 0.0553(17) Uani 1 1 d . . .
H76 H 0.5486 0.5764 0.6897 0.066 Uiso 1 1 calc R . .
C77 C 0.7075(7) 0.6010(3) 0.7193(4) 0.089(3) Uani 1 1 d . . .
H77A H 0.6986 0.5972 0.7548 0.134 Uiso 1 1 calc R . .
H77B H 0.6936 0.6320 0.7088 0.134 Uiso 1 1 calc R . .
H77C H 0.7834 0.5929 0.7172 0.134 Uiso 1 1 calc R . .
C78 C 0.6538(6) 0.5221(2) 0.6953(4) 0.074(2) Uani 1 1 d . . .
H78A H 0.6434 0.5151 0.7301 0.110 Uiso 1 1 calc R . .
H78B H 0.7315 0.5169 0.6938 0.110 Uiso 1 1 calc R . .
H78C H 0.6054 0.5031 0.6700 0.110 Uiso 1 1 calc R . .
C79 C 0.3909(5) 0.49606(19) 0.7321(3) 0.0486(16) Uani 1 1 d . . .
C80 C 0.4247(5) 0.47297(19) 0.7831(2) 0.0505(16) Uani 1 1 d . . .
H80 H 0.4738 0.4476 0.7785 0.061 Uiso 1 1 calc R . .
C81 C 0.4894(6) 0.5024(2) 0.8244(3) 0.0600(18) Uani 1 1 d . . .
C82 C 0.5000(8) 0.5479(3) 0.8200(3) 0.092(3) Uani 1 1 d . . .
H82 H 0.4648 0.5626 0.7891 0.111 Uiso 1 1 calc R . .
C83 C 0.5622(10) 0.5721(3) 0.8609(5) 0.124(4) Uani 1 1 d . . .
H83 H 0.5709 0.6032 0.8579 0.148 Uiso 1 1 calc R . .
C84 C 0.6119(9) 0.5500(4) 0.9068(4) 0.105(3) Uani 1 1 d . . .
H84 H 0.6538 0.5665 0.9349 0.127 Uiso 1 1 calc R . .
C85 C 0.6017(7) 0.5074(3) 0.9113(3) 0.084(2) Uani 1 1 d . . .
H85 H 0.6347 0.4931 0.9429 0.101 Uiso 1 1 calc R . .
C86 C 0.5433(6) 0.4831(3) 0.8707(3) 0.069(2) Uani 1 1 d . . .
H86 H 0.5395 0.4518 0.8744 0.082 Uiso 1 1 calc R . .
C87 C 0.3187(5) 0.4536(2) 0.7962(2) 0.0494(15) Uani 1 1 d . . .
C88 C 0.2977(6) 0.4085(2) 0.7900(2) 0.0527(17) Uani 1 1 d . . .
H88 H 0.3490 0.3897 0.7783 0.063 Uiso 1 1 calc R . .
C89 C 0.2016(7) 0.3910(2) 0.8009(3) 0.0635(19) Uani 1 1 d . . .
H89 H 0.1867 0.3602 0.7967 0.076 Uiso 1 1 calc R . .
C90 C 0.1289(6) 0.4178(2) 0.8177(3) 0.0638(19) Uani 1 1 d . . .
H90 H 0.0626 0.4056 0.8246 0.077 Uiso 1 1 calc R . .
C91 C 0.1494(6) 0.4627(2) 0.8249(3) 0.066(2) Uani 1 1 d . . .
H91 H 0.0981 0.4811 0.8372 0.080 Uiso 1 1 calc R . .
C92 C 0.2445(6) 0.4805(2) 0.8142(3) 0.0587(18) Uani 1 1 d . . .
H92 H 0.2594 0.5112 0.8191 0.070 Uiso 1 1 calc R . .
C101 C 0.3237(6) 0.2478(4) 0.2778(3) 0.101(3) Uani 1 1 d G A -1
C102 C 0.3432(11) 0.2087(3) 0.3060(4) 0.147(5) Uani 1 1 d G A -1
H102 H 0.2825 0.1912 0.3112 0.177 Uiso 1 1 calc R A -1
C103 C 0.4516(14) 0.1951(4) 0.3264(4) 0.200(9) Uani 1 1 d G A -1
H103 H 0.4650 0.1683 0.3457 0.241 Uiso 1 1 calc R A -1
C104 C 0.5405(9) 0.2206(6) 0.3187(4) 0.290(19) Uani 1 1 d G A -1
H104 H 0.6146 0.2113 0.3327 0.348 Uiso 1 1 calc R A -1
C105 C 0.5209(7) 0.2597(5) 0.2905(4) 0.258(17) Uani 1 1 d G A -1
H105 H 0.5816 0.2771 0.2853 0.309 Uiso 1 1 calc R A -1
C106 C 0.4125(10) 0.2733(4) 0.2701(3) 0.201(9) Uani 1 1 d G A -1
H106 H 0.3991 0.3000 0.2508 0.241 Uiso 1 1 calc R A -1
C107 C 0.2170(13) 0.2663(6) 0.2561(6) 0.195(7) Uani 1 1 d . A -1
H10D H 0.1796 0.2482 0.2268 0.293 Uiso 1 1 calc R A -1
H10E H 0.2261 0.2966 0.2444 0.293 Uiso 1 1 calc R A -1
H10F H 0.1721 0.2668 0.2824 0.293 Uiso 1 1 calc R A -1
C111 C 0.229(3) 0.3871(6) 0.3004(10) 0.153(12) Uani 0.50 1 d PDU . .
H11A H 0.2442 0.4156 0.2857 0.230 Uiso 0.50 1 calc PR . .
H11B H 0.2237 0.3638 0.2743 0.230 Uiso 0.50 1 calc PR . .
H11C H 0.2884 0.3800 0.3302 0.230 Uiso 0.50 1 calc PR . .
C112 C 0.139(2) 0.3896(7) 0.3145(11) 0.145(11) Uani 0.50 1 d PDU . .
H11D H 0.1319 0.3581 0.3239 0.174 Uiso 0.50 1 calc PR . .
H11E H 0.0883 0.3923 0.2800 0.174 Uiso 0.50 1 calc PR . .
C113 C 0.0772(19) 0.4064(6) 0.3411(9) 0.099(7) Uani 0.50 1 d PDU . .
H11F H 0.1349 0.4227 0.3661 0.119 Uiso 0.50 1 calc PR . .
H11G H 0.0421 0.4295 0.3164 0.119 Uiso 0.50 1 calc PR . .
C114 C 0.005(3) 0.4045(9) 0.3675(16) 0.32(3) Uani 0.50 1 d PDU . .
H11H H 0.0512 0.3970 0.4020 0.379 Uiso 0.50 1 calc PR . .
H11I H -0.0331 0.3765 0.3549 0.379 Uiso 0.50 1 calc PR . .
C115 C -0.076(2) 0.4271(10) 0.3802(11) 0.198(17) Uani 0.50 1 d PDU . .
H11J H -0.1353 0.4052 0.3804 0.238 Uiso 0.50 1 calc PR . .
H11K H -0.0472 0.4357 0.4167 0.238 Uiso 0.50 1 calc PR . .
C116 C -0.1256(14) 0.4616(5) 0.3585(11) 0.132(10) Uani 0.50 1 d PDU . .
H11L H -0.0876 0.4882 0.3745 0.198 Uiso 0.50 1 calc PR . .
H11M H -0.2027 0.4617 0.3626 0.198 Uiso 0.50 1 calc PR . .
H11N H -0.1248 0.4613 0.3216 0.198 Uiso 0.50 1 calc PR . .

loop_
_atom_site_aniso_label
_atom_site_aniso_U_11
_atom_site_aniso_U_22
_atom_site_aniso_U_33
_atom_site_aniso_U_23
_atom_site_aniso_U_13
_atom_site_aniso_U_12
Mg1 0.0451(11) 0.0307(8) 0.0370(11) -0.0022(8) 0.0109(9) 0.0006(8)
Mg2 0.0383(11) 0.0299(8) 0.0367(11) 0.0009(8) 0.0104(9) 0.0030(8)
N1 0.048(3) 0.034(2) 0.043(3) -0.002(2) 0.012(3) -0.001(2)
N2 0.043(3) 0.035(2) 0.040(3) -0.003(2) 0.011(2) 0.002(2)
N3 0.039(3) 0.031(2) 0.031(3) -0.002(2) 0.005(2) 0.001(2)
N4 0.043(3) 0.033(2) 0.042(3) -0.001(2) 0.015(2) 0.001(2)
N5 0.056(3) 0.054(3) 0.037(4) -0.006(2) 0.013(3) -0.008(2)
N6 0.053(3) 0.046(3) 0.035(3) 0.008(3) 0.009(3) 0.002(2)
O1 0.066(3) 0.0352(19) 0.041(3) -0.0008(18) 0.007(2) 0.0096(19)
O2 0.078(3) 0.0316(19) 0.050(3) 0.0010(19) 0.023(2) 0.0058(19)
C1 0.050(4) 0.036(3) 0.039(4) 0.004(3) 0.008(3) -0.002(3)
C2 0.057(4) 0.030(3) 0.064(5) 0.011(3) 0.004(3) -0.003(3)
C3 0.045(4) 0.034(3) 0.055(4) 0.011(3) 0.005(3) 0.004(3)
C4 0.049(4) 0.035(3) 0.046(4) 0.005(3) 0.013(3) 0.003(3)
C5 0.061(4) 0.051(3) 0.077(5) 0.024(3) 0.026(4) 0.018(3)
C6 0.044(4) 0.032(3) 0.048(4) -0.006(3) -0.003(3) -0.002(3)
C7 0.053(4) 0.036(3) 0.069(5) -0.002(3) 0.007(4) -0.002(3)
C8 0.063(4) 0.064(4) 0.037(4) -0.015(3) -0.004(3) -0.001(3)
C9 0.112(7) 0.070(5) 0.064(6) -0.028(4) 0.012(5) 0.014(4)
C10 0.092(6) 0.108(6) 0.058(6) -0.005(5) 0.002(5) 0.013(5)
C11 0.053(5) 0.063(4) 0.060(5) -0.012(3) -0.016(4) 0.003(3)
C12 0.046(4) 0.074(5) 0.081(6) -0.012(4) -0.002(4) 0.008(4)
C13 0.043(4) 0.062(4) 0.066(5) -0.012(4) 0.006(4) -0.006(3)
C14 0.043(4) 0.041(3) 0.051(4) -0.004(3) 0.009(3) -0.001(3)
C15 0.054(4) 0.046(3) 0.067(5) -0.005(3) 0.024(4) -0.017(3)
C16 0.074(5) 0.076(5) 0.088(6) -0.032(4) 0.040(5) -0.030(4)
C17 0.064(5) 0.096(5) 0.071(6) 0.018(4) 0.011(4) -0.024(4)
C18 0.050(4) 0.032(3) 0.044(4) 0.006(3) 0.024(3) 0.009(3)
C19 0.066(4) 0.042(3) 0.057(4) -0.007(3) 0.032(4) -0.011(3)
C20 0.065(5) 0.095(5) 0.074(6) -0.030(5) 0.034(5) -0.048(4)
C21 0.222(14) 0.102(7) 0.061(7) -0.003(5) 0.022(8) 0.030(8)
C22 0.081(6) 0.082(5) 0.074(6) -0.030(4) 0.017(5) -0.001(4)
C23 0.069(5) 0.061(4) 0.077(6) -0.004(4) 0.032(4) -0.012(4)
C24 0.063(5) 0.060(4) 0.072(6) 0.010(4) 0.036(4) -0.006(4)
C25 0.077(5) 0.062(4) 0.052(5) 0.014(4) 0.036(4) 0.024(4)
C26 0.055(4) 0.045(3) 0.060(5) 0.010(3) 0.027(4) 0.009(3)
C27 0.066(5) 0.085(5) 0.047(4) 0.002(4) 0.028(4) 0.001(4)
C28 0.155(9) 0.047(4) 0.087(7) -0.001(4) 0.006(6) -0.007(5)
C29 0.096(6) 0.086(5) 0.056(5) -0.019(4) 0.014(5) 0.023(5)
C30 0.040(4) 0.040(3) 0.058(5) 0.000(3) 0.013(3) 0.001(3)
C31 0.058(4) 0.052(3) 0.040(4) 0.002(3) 0.007(3) 0.000(3)
C32 0.047(4) 0.055(4) 0.043(4) 0.003(3) 0.004(3) -0.002(3)
C33 0.071(5) 0.070(4) 0.058(5) 0.013(4) 0.005(4) -0.005(4)
C34 0.080(6) 0.080(5) 0.086(7) 0.016(5) 0.007(5) -0.017(4)
C35 0.076(6) 0.097(6) 0.090(7) 0.043(6) 0.014(5) -0.017(5)
C36 0.069(5) 0.109(6) 0.058(5) 0.030(5) 0.008(4) 0.005(5)
C37 0.063(4) 0.090(5) 0.046(4) 0.010(4) 0.008(4) 0.005(4)
C38 0.046(4) 0.056(3) 0.044(4) 0.007(3) 0.010(3) 0.006(3)
C39 0.070(5) 0.074(4) 0.037(4) 0.008(3) -0.003(4) 0.006(4)
C40 0.070(5) 0.078(5) 0.046(5) -0.002(4) -0.006(4) -0.005(4)
C41 0.061(5) 0.078(5) 0.063(6) -0.003(4) -0.006(4) -0.007(4)
C42 0.059(4) 0.062(4) 0.049(5) 0.005(3) -0.003(4) -0.008(3)
C43 0.045(4) 0.057(4) 0.046(4) 0.002(3) 0.011(3) -0.001(3)
B1 0.055(4) 0.027(3) 0.053(5) -0.007(3) 0.017(4) 0.001(3)
C44 0.202(11) 0.042(4) 0.046(5) 0.003(3) 0.013(6) 0.049(5)
C45 0.117(6) 0.043(3) 0.057(5) -0.003(3) 0.022(5) 0.020(4)
C46 0.062(5) 0.182(9) 0.074(7) 0.006(6) -0.002(5) -0.040(6)
C47 0.220(12) 0.049(4) 0.055(6) 0.001(4) 0.034(6) 0.046(6)
C48 0.118(8) 0.170(10) 0.115(9) -0.014(7) 0.082(7) -0.051(7)
C49 0.125(7) 0.048(3) 0.048(5) 0.018(3) 0.021(4) 0.018(4)
C50 0.040(4) 0.043(3) 0.039(4) 0.008(3) 0.015(3) 0.008(3)
C51 0.052(4) 0.040(3) 0.059(4) -0.002(3) 0.020(3) 0.007(3)
C52 0.040(3) 0.033(3) 0.047(4) -0.001(3) 0.014(3) 0.002(3)
C53 0.044(4) 0.027(3) 0.047(4) 0.003(3) 0.006(3) 0.008(2)
C54 0.049(4) 0.035(3) 0.081(5) -0.010(3) 0.021(4) -0.003(3)
C55 0.038(3) 0.029(3) 0.037(4) 0.002(2) 0.004(3) 0.005(2)
C56 0.040(4) 0.040(3) 0.046(4) 0.007(3) 0.007(3) 0.004(3)
C57 0.039(3) 0.049(3) 0.037(4) 0.009(3) 0.004(3) -0.005(3)
C58 0.048(4) 0.063(4) 0.051(4) 0.007(3) 0.015(3) 0.001(3)
C59 0.056(4) 0.053(3) 0.054(4) 0.007(3) 0.011(3) 0.008(3)
C60 0.036(4) 0.052(3) 0.067(5) 0.013(3) 0.004(3) -0.007(3)
C61 0.040(4) 0.063(4) 0.053(5) 0.004(3) -0.008(3) -0.005(3)
C62 0.053(4) 0.056(3) 0.038(4) 0.005(3) 0.002(3) 0.000(3)
C63 0.039(3) 0.040(3) 0.046(4) 0.000(3) 0.010(3) -0.002(3)
C64 0.052(4) 0.067(4) 0.044(4) 0.008(3) 0.006(3) -0.003(3)
C65 0.076(5) 0.106(6) 0.048(5) 0.018(4) 0.018(4) 0.005(4)
C66 0.105(6) 0.060(4) 0.087(6) 0.021(4) 0.035(5) -0.001(4)
C67 0.038(4) 0.029(3) 0.073(5) -0.001(3) 0.021(4) -0.004(3)
C68 0.069(5) 0.041(3) 0.067(5) -0.002(3) 0.041(4) -0.008(3)
C69 0.060(4) 0.064(4) 0.055(5) 0.012(3) 0.023(4) 0.002(3)
C70 0.099(6) 0.092(5) 0.053(5) 0.006(4) 0.035(4) -0.014(5)
C71 0.098(6) 0.078(5) 0.082(7) 0.004(4) 0.019(5) 0.014(5)
C72 0.077(6) 0.055(4) 0.090(6) 0.002(4) 0.053(5) 0.004(4)
C73 0.046(5) 0.069(4) 0.108(7) -0.005(4) 0.039(5) 0.003(4)
C74 0.044(4) 0.057(4) 0.092(6) -0.001(4) 0.017(4) -0.003(3)
C75 0.048(4) 0.032(3) 0.076(5) 0.001(3) 0.018(4) -0.002(3)
C76 0.039(4) 0.046(3) 0.076(5) 0.003(3) 0.001(3) 0.001(3)
C77 0.070(5) 0.083(5) 0.105(7) -0.003(5) -0.001(5) -0.018(4)
C78 0.055(5) 0.065(4) 0.098(6) 0.018(4) 0.009(4) 0.007(4)
C79 0.050(4) 0.042(3) 0.055(5) -0.005(3) 0.013(4) -0.006(3)
C80 0.063(4) 0.050(3) 0.039(4) 0.004(3) 0.011(3) -0.003(3)
C81 0.069(5) 0.064(4) 0.048(5) -0.002(3) 0.015(4) -0.017(4)
C82 0.140(8) 0.081(5) 0.056(6) -0.018(4) 0.023(5) -0.034(5)
C83 0.166(11) 0.097(7) 0.103(10) -0.028(7) 0.020(8) -0.051(7)
C84 0.116(8) 0.147(9) 0.055(6) -0.039(7) 0.022(6) -0.053(7)
C85 0.083(6) 0.125(7) 0.040(5) -0.010(5) 0.006(4) -0.036(6)
C86 0.069(5) 0.081(5) 0.052(5) -0.002(4) 0.004(4) -0.012(4)
C87 0.057(4) 0.058(4) 0.032(4) 0.004(3) 0.007(3) 0.001(3)
C88 0.067(5) 0.052(4) 0.040(4) -0.001(3) 0.012(3) 0.003(3)
C89 0.093(6) 0.059(4) 0.039(4) 0.001(3) 0.014(4) -0.011(4)
C90 0.066(5) 0.084(5) 0.042(4) 0.003(4) 0.014(4) -0.015(4)
C91 0.079(5) 0.072(5) 0.053(5) 0.006(4) 0.026(4) 0.008(4)
C92 0.071(5) 0.066(4) 0.041(4) -0.002(3) 0.019(4) 0.000(4)
C101 0.097(8) 0.123(7) 0.083(7) -0.036(6) 0.023(6) -0.035(7)
C102 0.171(15) 0.189(14) 0.093(10) -0.055(10) 0.052(10) -0.063(12)
C103 0.160(15) 0.28(2) 0.154(15) -0.142(15) 0.022(14) 0.000(17)
C104 0.20(2) 0.44(4) 0.23(3) -0.26(3) 0.064(19) 0.01(2)
C105 0.145(16) 0.51(4) 0.148(16) -0.21(2) 0.105(14) -0.17(2)
C106 0.169(13) 0.39(2) 0.064(8) -0.059(11) 0.068(9) -0.163(16)
C107 0.163(14) 0.29(2) 0.133(13) 0.060(13) 0.037(11) 0.083(14)
C111 0.28(4) 0.055(11) 0.14(2) -0.030(12) 0.08(2) -0.054(17)
C112 0.17(3) 0.091(15) 0.19(3) 0.066(17) 0.06(2) 0.051(16)
C113 0.156(19) 0.054(9) 0.109(16) 0.026(10) 0.076(15) -0.004(11)
C114 0.45(7) 0.077(17) 0.35(6) 0.07(3) -0.06(5) 0.08(3)
C115 0.25(3) 0.22(3) 0.18(2) 0.17(2) 0.16(2) 0.18(2)
C116 0.074(12) 0.075(11) 0.27(3) -0.056(15) 0.087(17) -0.015(10)

loop_
_atom_type_symbol
_atom_type_description
_atom_type_scat_dispersion_real
_atom_type_scat_dispersion_imag
_atom_type_scat_source
C C 0.0033 0.0016 'International Tables Vol C Tables 4.2.6.8 and 6.1.1.4'
H H 0.0000 0.0000 'International Tables Vol C Tables 4.2.6.8 and 6.1.1.4'
N N 0.0061 0.0033 'International Tables Vol C Tables 4.2.6.8 and 6.1.1.4'
O O 0.0106 0.0060 'International Tables Vol C Tables 4.2.6.8 and 6.1.1.4'
Mg Mg 0.0486 0.0363 'International Tables Vol C Tables 4.2.6.8 and 6.1.1.4'
B B 0.0013 0.0007 'International Tables Vol C Tables 4.2.6.8 and 6.1.1.4'

loop_
_geom_angle_atom_site_label_1
_geom_angle_atom_site_label_2
_geom_angle_atom_site_label_3
_geom_angle
O2 Mg2 N3 126.4(2)
O2 Mg2 N4 127.65(18)
N3 Mg2 N4 93.44(18)
O2 Mg2 N6 97.01(19)
N3 Mg2 N6 103.53(19)
N4 Mg2 N6 105.5(2)
O2 Mg2 C50 151.3(2)
N3 Mg2 C50 25.13(17)
N4 Mg2 C50 75.25(17)
N6 Mg2 C50 91.65(18)
O1 Mg1 N5 103.31(19)
O1 Mg1 N1 124.0(2)
N5 Mg1 N1 105.7(2)
O1 Mg1 N2 121.29(18)
N5 Mg1 N2 107.3(2)
N1 Mg1 N2 93.76(18)
O1 Mg1 C1 149.8(2)
N5 Mg1 C1 92.74(19)
N1 Mg1 C1 25.84(18)
N2 Mg1 C1 76.28(17)
O1 Mg1 C4 147.12(18)
N5 Mg1 C4 94.0(2)
N1 Mg1 C4 75.97(18)
N2 Mg1 C4 25.83(16)
C1 Mg1 C4 53.78(17)
C1 N1 C6 116.8(4)
C1 N1 Mg1 112.6(4)
C6 N1 Mg1 128.7(3)
C4 N2 C18 118.7(4)
C4 N2 Mg1 112.1(3)
C18 N2 Mg1 128.1(3)
C50 N3 C55 118.9(4)
C50 N3 Mg2 114.5(4)
C55 N3 Mg2 125.7(3)
C53 N4 C67 118.4(4)
C53 N4 Mg2 115.7(3)
C67 N4 Mg2 124.5(3)
C30 N5 Mg1 175.3(5)
C79 N6 Mg2 166.9(5)
C44 O1 B1 108.5(4)
C44 O1 Mg1 128.0(3)
B1 O1 Mg1 122.8(4)
C47 O2 B1 108.0(4)
C47 O2 Mg2 126.7(4)
B1 O2 Mg2 124.4(4)
N1 C1 C3 122.4(5)
N1 C1 C2 121.1(5)
C3 C1 C2 116.4(5)
N1 C1 Mg1 41.6(3)
C3 C1 Mg1 83.6(3)
C2 C1 Mg1 152.7(4)
C1 C2 H2A 109.5
C1 C2 H2B 109.5
H2A C2 H2B 109.5
C1 C2 H2C 109.5
H2A C2 H2C 109.5
H2B C2 H2C 109.5
C4 C3 C1 131.3(5)
C4 C3 H3 114.3
C1 C3 H3 114.3
N2 C4 C3 122.6(5)
N2 C4 C5 121.2(5)
C3 C4 C5 116.2(5)
N2 C4 Mg1 42.1(2)
C3 C4 Mg1 83.0(3)
C5 C4 Mg1 155.0(4)
C4 C5 H5A 109.5
C4 C5 H5B 109.5
H5A C5 H5B 109.5
C4 C5 H5C 109.5
H5A C5 H5C 109.5
H5B C5 H5C 109.5
C14 C6 C7 121.2(6)
C14 C6 N1 120.0(6)
C7 C6 N1 118.7(5)
C11 C7 C6 117.4(6)
C11 C7 C8 121.2(7)
C6 C7 C8 121.4(6)
C7 C8 C10 113.5(6)
C7 C8 C9 110.1(6)
C10 C8 C9 110.1(6)
C7 C8 H8 107.7
C10 C8 H8 107.7
C9 C8 H8 107.7
C8 C9 H9A 109.5
C8 C9 H9B 109.5
H9A C9 H9B 109.5
C8 C9 H9C 109.5
H9A C9 H9C 109.5
H9B C9 H9C 109.5
C8 C10 H10A 109.5
C8 C10 H10B 109.5
H10A C10 H10B 109.5
C8 C10 H10C 109.5
H10A C10 H10C 109.5
H10B C10 H10C 109.5
C12 C11 C7 120.8(7)
C12 C11 H11 119.6
C7 C11 H11 119.6
C13 C12 C11 121.1(7)
C13 C12 H12 119.5
C11 C12 H12 119.5
C12 C13 C14 121.1(6)
C12 C13 H13 119.4
C14 C13 H13 119.4
C13 C14 C6 118.3(6)
C13 C14 C15 119.8(5)
C6 C14 C15 121.8(5)
C17 C15 C14 112.5(6)
C17 C15 C16 110.7(6)
C14 C15 C16 109.0(6)
C17 C15 H15 108.2
C14 C15 H15 108.2
C16 C15 H15 108.2
C15 C16 H16A 109.5
C15 C16 H16B 109.5
H16A C16 H16B 109.5
C15 C16 H16C 109.5
H16A C16 H16C 109.5
H16B C16 H16C 109.5
C15 C17 H17A 109.5
C15 C17 H17B 109.5
H17A C17 H17B 109.5
C15 C17 H17C 109.5
H17A C17 H17C 109.5
H17B C17 H17C 109.5
C19 C18 C26 121.9(5)
C19 C18 N2 118.9(5)
C26 C18 N2 119.2(5)
C18 C19 C23 117.5(6)
C18 C19 C20 123.7(5)
C23 C19 C20 118.8(6)
C22 C20 C19 111.7(7)
C22 C20 C21 106.5(7)
C19 C20 C21 112.6(6)
C22 C20 H20 108.7
C19 C20 H20 108.7
C21 C20 H20 108.7
C20 C21 H21A 109.5
C20 C21 H21B 109.5
H21A C21 H21B 109.5
C20 C21 H21C 109.5
H21A C21 H21C 109.5
H21B C21 H21C 109.5
C20 C22 H22A 109.5
C20 C22 H22B 109.5
H22A C22 H22B 109.5
C20 C22 H22C 109.5
H22A C22 H22C 109.5
H22B C22 H22C 109.5
C24 C23 C19 121.4(7)
C24 C23 H23 119.3
C19 C23 H23 119.3
C23 C24 C25 119.6(6)
C23 C24 H24 120.2
C25 C24 H24 120.2
C24 C25 C26 122.7(7)
C24 C25 H25 118.6
C26 C25 H25 118.6
C25 C26 C18 116.9(6)
C25 C26 C27 121.0(6)
C18 C26 C27 122.0(5)
C26 C27 C29 114.3(6)
C26 C27 C28 111.2(6)
C29 C27 C28 109.2(6)
C26 C27 H27 107.3
C29 C27 H27 107.3
C28 C27 H27 107.3
C27 C28 H28A 109.5
C27 C28 H28B 109.5
H28A C28 H28B 109.5
C27 C28 H28C 109.5
H28A C28 H28C 109.5
H28B C28 H28C 109.5
C27 C29 H29A 109.5
C27 C29 H29B 109.5
H29A C29 H29B 109.5
C27 C29 H29C 109.5
H29A C29 H29C 109.5
H29B C29 H29C 109.5
N5 C30 C31 177.7(6)
C30 C31 C38 117.1(5)
C30 C31 C32 116.5(6)
C38 C31 C32 126.1(6)
C33 C32 C37 116.6(6)
C33 C32 C31 120.6(6)
C37 C32 C31 122.8(6)
C32 C33 C34 121.3(7)
C32 C33 H33 119.4
C34 C33 H33 119.4
C35 C34 C33 119.6(8)
C35 C34 H34 120.2
C33 C34 H34 120.2
C36 C35 C34 120.1(7)
C36 C35 H35 120.0
C34 C35 H35 120.0
C35 C36 C37 120.3(8)
C35 C36 H36 119.8
C37 C36 H36 119.8
C36 C37 C32 122.1(7)
C36 C37 H37 118.9
C32 C37 H37 118.9
C39 C38 C43 115.0(6)
C39 C38 C31 124.2(6)
C43 C38 C31 120.7(6)
C40 C39 C38 122.5(7)
C40 C39 H39 118.8
C38 C39 H39 118.8
C41 C40 C39 120.8(7)
C41 C40 H40 119.6
C39 C40 H40 119.6
C40 C41 C42 119.9(7)
C40 C41 H41 120.0
C42 C41 H41 120.0
C41 C42 C43 119.8(6)
C41 C42 H42 120.1
C43 C42 H42 120.1
C42 C43 C38 122.0(6)
C42 C43 H43 119.0
C38 C43 H43 119.0
O1 B1 O2 100.7(5)
O1 B1 H44A 111.6
O2 B1 H44A 111.6
O1 B1 H44B 111.6
O2 B1 H44B 111.6
H44A B1 H44B 109.4
C47 C44 O1 104.8(7)
C47 C44 C45 123.9(8)
O1 C44 C45 110.8(6)
C47 C44 C46 101.5(8)
O1 C44 C46 106.1(6)
C45 C44 C46 108.2(8)
C44 C45 H45A 109.5
C44 C45 H45B 109.5
H45A C45 H45B 109.5
C44 C45 H45C 109.5
H45A C45 H45C 109.5
H45B C45 H45C 109.5
C44 C46 H46A 109.5
C44 C46 H46B 109.5
H46A C46 H46B 109.5
C44 C46 H46C 109.5
H46A C46 H46C 109.5
H46B C46 H46C 109.5
O2 C47 C44 106.1(6)
O2 C47 C49 110.8(6)
C44 C47 C49 120.0(9)
O2 C47 C48 107.2(8)
C44 C47 C48 100.8(8)
C49 C47 C48 110.9(8)
C47 C48 H48A 109.5
C47 C48 H48B 109.5
H48A C48 H48B 109.5
C47 C48 H48C 109.5
H48A C48 H48C 109.5
H48B C48 H48C 109.5
C47 C49 H49A 109.5
C47 C49 H49B 109.5
H49A C49 H49B 109.5
C47 C49 H49C 109.5
H49A C49 H49C 109.5
H49B C49 H49C 109.5
N3 C50 C52 123.9(5)
N3 C50 C51 119.7(5)
C52 C50 C51 116.4(5)
N3 C50 Mg2 40.3(3)
C52 C50 Mg2 86.5(3)
C51 C50 Mg2 151.9(4)
C50 C51 H51A 109.5
C50 C51 H51B 109.5
H51A C51 H51B 109.5
C50 C51 H51C 109.5
H51A C51 H51C 109.5
H51B C51 H51C 109.5
C50 C52 C53 129.6(5)
C50 C52 H52 115.2
C53 C52 H52 115.2
N4 C53 C52 123.1(5)
N4 C53 C54 121.1(5)
C52 C53 C54 115.8(5)
C53 C54 H54A 109.5
C53 C54 H54B 109.5
H54A C54 H54B 109.5
C53 C54 H54C 109.5
H54A C54 H54C 109.5
H54B C54 H54C 109.5
C56 C55 C63 121.6(5)
C56 C55 N3 120.1(5)
C63 C55 N3 118.2(4)
C55 C56 C60 117.7(6)
C55 C56 C57 123.5(5)
C60 C56 C57 118.8(5)
C58 C57 C56 113.0(5)
C58 C57 C59 109.3(5)
C56 C57 C59 109.8(5)
C58 C57 H57 108.2
C56 C57 H57 108.2
C59 C57 H57 108.2
C57 C58 H58A 109.5
C57 C58 H58B 109.5
H58A C58 H58B 109.5
C57 C58 H58C 109.5
H58A C58 H58C 109.5
H58B C58 H58C 109.5
C57 C59 H59A 109.5
C57 C59 H59B 109.5
H59A C59 H59B 109.5
C57 C59 H59C 109.5
H59A C59 H59C 109.5
H59B C59 H59C 109.5
C61 C60 C56 121.7(6)
C61 C60 H60 119.2
C56 C60 H60 119.2
C60 C61 C62 119.8(6)
C60 C61 H61 120.1
C62 C61 H61 120.1
C61 C62 C63 120.8(6)
C61 C62 H62 119.6
C63 C62 H62 119.6
C62 C63 C55 118.5(5)
C62 C63 C64 120.9(6)
C55 C63 C64 120.6(5)
C63 C64 C65 113.9(6)
C63 C64 C66 110.6(5)
C65 C64 C66 108.1(6)
C63 C64 H64 108.0
C65 C64 H64 108.0
C66 C64 H64 108.0
C64 C65 H65A 109.5
C64 C65 H65B 109.5
H65A C65 H65B 109.5
C64 C65 H65C 109.5
H65A C65 H65C 109.5
H65B C65 H65C 109.5
C64 C66 H66A 109.5
C64 C66 H66B 109.5
H66A C66 H66B 109.5
C64 C66 H66C 109.5
H66A C66 H66C 109.5
H66B C66 H66C 109.5
C68 C67 C75 121.3(6)
C68 C67 N4 119.2(6)
C75 C67 N4 119.5(6)
C67 C68 C72 117.1(7)
C67 C68 C69 122.1(5)
C72 C68 C69 120.8(7)
C68 C69 C70 114.0(6)
C68 C69 C71 110.6(6)
C70 C69 C71 110.8(6)
C68 C69 H69 107.0
C70 C69 H69 107.0
C71 C69 H69 107.0
C69 C70 H70A 109.5
C69 C70 H70B 109.5
H70A C70 H70B 109.5
C69 C70 H70C 109.5
H70A C70 H70C 109.5
H70B C70 H70C 109.5
C69 C71 H71A 109.5
C69 C71 H71B 109.5
H71A C71 H71B 109.5
C69 C71 H71C 109.5
H71A C71 H71C 109.5
H71B C71 H71C 109.5
C73 C72 C68 121.7(7)
C73 C72 H72 119.1
C68 C72 H72 119.1
C74 C73 C72 119.7(6)
C74 C73 H73 120.2
C72 C73 H73 120.2
C73 C74 C75 122.5(7)
C73 C74 H74 118.8
C75 C74 H74 118.8
C74 C75 C67 117.7(7)
C74 C75 C76 120.2(6)
C67 C75 C76 122.1(5)
C75 C76 C78 110.6(6)
C75 C76 C77 112.7(6)
C78 C76 C77 109.6(6)
C75 C76 H76 107.9
C78 C76 H76 107.9
C77 C76 H76 107.9
C76 C77 H77A 109.5
C76 C77 H77B 109.5
H77A C77 H77B 109.5
C76 C77 H77C 109.5
H77A C77 H77C 109.5
H77B C77 H77C 109.5
C76 C78 H78A 109.5
C76 C78 H78B 109.5
H78A C78 H78B 109.5
C76 C78 H78C 109.5
H78A C78 H78C 109.5
H78B C78 H78C 109.5
N6 C79 C80 177.4(6)
C79 C80 C81 112.6(5)
C79 C80 C87 107.4(5)
C81 C80 C87 113.8(5)
C79 C80 H80 107.6
C81 C80 H80 107.6
C87 C80 H80 107.6
C82 C81 C86 117.0(7)
C82 C81 C80 124.7(7)
C86 C81 C80 118.3(6)
C81 C82 C83 120.0(10)
C81 C82 H82 120.0
C83 C82 H82 120.0
C82 C83 C84 119.2(9)
C82 C83 H83 120.4
C84 C83 H83 120.4
C85 C84 C83 121.2(9)
C85 C84 H84 119.4
C83 C84 H84 119.4
C84 C85 C86 120.1(9)
C84 C85 H85 119.9
C86 C85 H85 119.9
C85 C86 C81 122.5(8)
C85 C86 H86 118.8
C81 C86 H86 118.8
C92 C87 C88 119.8(6)
C92 C87 C80 120.8(6)
C88 C87 C80 119.4(5)
C89 C88 C87 119.6(6)
C89 C88 H88 120.2
C87 C88 H88 120.2
C90 C89 C88 120.0(6)
C90 C89 H89 120.0
C88 C89 H89 120.0
C89 C90 C91 121.2(7)
C89 C90 H90 119.4
C91 C90 H90 119.4
C92 C91 C90 119.3(7)
C92 C91 H91 120.3
C90 C91 H91 120.3
C91 C92 C87 120.1(6)
C91 C92 H92 120.0
C87 C92 H92 120.0
C102 C101 C106 120.0
C102 C101 C107 125.8(11)
C106 C101 C107 114.2(11)
C101 C102 C103 120.0
C101 C102 H102 120.0
C103 C102 H102 120.0
C102 C103 C104 120.0
C102 C103 H103 120.0
C104 C103 H103 120.0
C105 C104 C103 120.0
C105 C104 H104 120.0
C103 C104 H104 120.0
C104 C105 C106 120.0
C104 C105 H105 120.0
C106 C105 H105 120.0
C105 C106 C101 120.0
C105 C106 H106 120.0
C101 C106 H106 120.0
C112 C111 H11A 109.5
C112 C111 H11B 109.5
H11A C111 H11B 109.5
C112 C111 H11C 109.5
H11A C111 H11C 109.5
H11B C111 H11C 109.5
C111 C112 C113 152(3)
C111 C112 H11D 98.6
C113 C112 H11D 98.6
C111 C112 H11E 98.6
C113 C112 H11E 98.6
H11D C112 H11E 103.8
C114 C113 C112 153(3)
C114 C113 H11F 98.2
C112 C113 H11F 98.2
C114 C113 H11G 98.2
C112 C113 H11G 98.2
H11F C113 H11G 103.8
C113 C114 C115 143(2)
C113 C114 H11H 101.3
C115 C114 H11H 101.3
C113 C114 H11I 101.3
C115 C114 H11I 101.3
H11H C114 H11I 104.5
C116 C115 C114 128.7(14)
C116 C115 H11J 105.1
C114 C115 H11J 105.1
C116 C115 H11K 105.1
C114 C115 H11K 105.1
H11J C115 H11K 105.9
C115 C116 H11L 109.5
C115 C116 H11M 109.5
H11L C116 H11M 109.5
C115 C116 H11N 109.5
H11L C116 H11N 109.5
H11M C116 H11N 109.5

loop_
_geom_bond_atom_site_label_1
_geom_bond_atom_site_label_2
_geom_bond_distance
Mg1 O1 1.974(4)
Mg1 N5 1.996(6)
Mg1 N1 2.033(5)
Mg1 N2 2.057(4)
Mg1 C1 2.827(5)
Mg1 C4 2.844(6)
Mg2 O2 1.953(4)
Mg2 N3 2.021(5)
Mg2 N4 2.046(4)
Mg2 N6 2.117(6)
Mg2 C50 2.840(5)
N1 C1 1.334(7)
N1 C6 1.459(7)
N2 C4 1.337(6)
N2 C18 1.444(7)
N3 C50 1.326(7)
N3 C55 1.457(7)
N4 C53 1.321(6)
N4 C67 1.453(7)
N5 C30 1.188(8)
N6 C79 1.114(7)
O1 C44 1.454(9)
O1 B1 1.527(7)
O2 C47 1.426(9)
O2 B1 1.538(8)
C1 C3 1.408(8)
C1 C2 1.526(7)
C2 H2A 0.9800
C2 H2B 0.9800
C2 H2C 0.9800
C3 C4 1.407(8)
C3 H3 0.9500
C4 C5 1.491(8)
C5 H5A 0.9800
C5 H5B 0.9800
C5 H5C 0.9800
C6 C14 1.406(8)
C6 C7 1.407(9)
C7 C11 1.407(9)
C7 C8 1.511(9)
C8 C10 1.513(10)
C8 C9 1.557(9)
C8 H8 1.0000
C9 H9A 0.9800
C9 H9B 0.9800
C9 H9C 0.9800
C10 H10A 0.9800
C10 H10B 0.9800
C10 H10C 0.9800
C11 C12 1.387(10)
C11 H11 0.9500
C12 C13 1.342(10)
C12 H12 0.9500
C13 C14 1.402(9)
C13 H13 0.9500
C14 C15 1.529(9)
C15 C17 1.521(9)
C15 C16 1.529(9)
C15 H15 1.0000
C16 H16A 0.9800
C16 H16B 0.9800
C16 H16C 0.9800
C17 H17A 0.9800
C17 H17B 0.9800
C17 H17C 0.9800
C18 C19 1.396(9)
C18 C26 1.399(8)
C19 C23 1.412(8)
C19 C20 1.524(10)
C20 C22 1.517(10)
C20 C21 1.570(14)
C20 H20 1.0000
C21 H21A 0.9800
C21 H21B 0.9800
C21 H21C 0.9800
C22 H22A 0.9800
C22 H22B 0.9800
C22 H22C 0.9800
C23 C24 1.359(10)
C23 H23 0.9500
C24 C25 1.363(10)
C24 H24 0.9500
C25 C26 1.393(9)
C25 H25 0.9500
C26 C27 1.507(10)
C27 C29 1.509(10)
C27 C28 1.532(10)
C27 H27 1.0000
C28 H28A 0.9800
C28 H28B 0.9800
C28 H28C 0.9800
C29 H29A 0.9800
C29 H29B 0.9800
C29 H29C 0.9800
C30 C31 1.395(9)
C31 C38 1.448(9)
C31 C32 1.465(8)
C32 C33 1.393(9)
C32 C37 1.399(9)
C33 C34 1.397(10)
C33 H33 0.9500
C34 C35 1.388(12)
C34 H34 0.9500
C35 C36 1.352(12)
C35 H35 0.9500
C36 C37 1.381(10)
C36 H36 0.9500
C37 H37 0.9500
C38 C39 1.407(9)
C38 C43 1.424(8)
C39 C40 1.379(10)
C39 H39 0.9500
C40 C41 1.363(10)
C40 H40 0.9500
C41 C42 1.381(10)
C41 H41 0.9500
C42 C43 1.392(9)
C42 H42 0.9500
C43 H43 0.9500
B1 H44A 0.9900
B1 H44B 0.9900
C44 C47 1.437(11)
C44 C45 1.465(9)
C44 C46 1.724(13)
C45 H45A 0.9800
C45 H45B 0.9800
C45 H45C 0.9800
C46 H46A 0.9800
C46 H46B 0.9800
C46 H46C 0.9800
C47 C49 1.495(11)
C47 C48 1.681(14)
C48 H48A 0.9800
C48 H48B 0.9800
C48 H48C 0.9800
C49 H49A 0.9800
C49 H49B 0.9800
C49 H49C 0.9800
C50 C52 1.396(8)
C50 C51 1.514(7)
C51 H51A 0.9800
C51 H51B 0.9800
C51 H51C 0.9800
C52 C53 1.421(7)
C52 H52 0.9500
C53 C54 1.522(8)
C54 H54A 0.9800
C54 H54B 0.9800
C54 H54C 0.9800
C55 C56 1.391(7)
C55 C63 1.400(8)
C56 C60 1.402(9)
C56 C57 1.522(8)
C57 C58 1.510(8)
C57 C59 1.548(8)
C57 H57 1.0000
C58 H58A 0.9800
C58 H58B 0.9800
C58 H58C 0.9800
C59 H59A 0.9800
C59 H59B 0.9800
C59 H59C 0.9800
C60 C61 1.373(9)
C60 H60 0.9500
C61 C62 1.380(8)
C61 H61 0.9500
C62 C63 1.394(9)
C62 H62 0.9500
C63 C64 1.523(8)
C64 C65 1.527(9)
C64 C66 1.531(9)
C64 H64 1.0000
C65 H65A 0.9800
C65 H65B 0.9800
C65 H65C 0.9800
C66 H66A 0.9800
C66 H66B 0.9800
C66 H66C 0.9800
C67 C68 1.407(9)
C67 C75 1.413(9)
C68 C72 1.414(9)
C68 C69 1.516(10)
C69 C70 1.532(10)
C69 C71 1.540(10)
C69 H69 1.0000
C70 H70A 0.9800
C70 H70B 0.9800
C70 H70C 0.9800
C71 H71A 0.9800
C71 H71B 0.9800
C71 H71C 0.9800
C72 C73 1.367(11)
C72 H72 0.9500
C73 C74 1.367(11)
C73 H73 0.9500
C74 C75 1.383(9)
C74 H74 0.9500
C75 C76 1.522(10)
C76 C78 1.538(9)
C76 C77 1.542(10)
C76 H76 1.0000
C77 H77A 0.9800
C77 H77B 0.9800
C77 H77C 0.9800
C78 H78A 0.9800
C78 H78B 0.9800
C78 H78C 0.9800
C79 C80 1.496(10)
C80 C81 1.498(9)
C80 C87 1.539(8)
C80 H80 1.0000
C81 C82 1.390(10)
C81 C86 1.390(10)
C82 C83 1.391(13)
C82 H82 0.9500
C83 C84 1.405(15)
C83 H83 0.9500
C84 C85 1.301(13)
C84 H84 0.9500
C85 C86 1.371(11)
C85 H85 0.9500
C86 H86 0.9500
C87 C92 1.383(9)
C87 C88 1.389(8)
C88 C89 1.385(9)
C88 H88 0.9500
C89 C90 1.352(9)
C89 H89 0.9500
C90 C91 1.385(10)
C90 H90 0.9500
C91 C92 1.375(9)
C91 H91 0.9500
C92 H92 0.9500
C101 C102 1.3900
C101 C106 1.3900
C101 C107 1.429(16)
C102 C103 1.3900
C102 H102 0.9500
C103 C104 1.3900
C103 H103 0.9500
C104 C105 1.3900
C104 H104 0.9500
C105 C106 1.3900
C105 H105 0.9500
C106 H106 0.9500
C107 H10D 0.9800
C107 H10E 0.9800
C107 H10F 0.9800
C111 C112 1.244(15)
C111 H11A 0.9800
C111 H11B 0.9800
C111 H11C 0.9800
C112 C113 1.252(14)
C112 H11D 0.9900
C112 H11E 0.9900
C113 C114 1.245(14)
C113 H11F 0.9900
C113 H11G 0.9900
C114 C115 1.313(14)
C114 H11H 0.9900
C114 H11I 0.9900
C115 C116 1.281(15)
C115 H11J 0.9900
C115 H11K 0.9900
C116 H11L 0.9800
C116 H11M 0.9800
C116 H11N 0.9800
